data_2211912
loop_
_publ_author_name
'Long-Fei Zu'
'Yong Wang'
'Zhong-Min Su'
'Kui-Zhan Shao'
'Ya-Hui Zhao'

_publ_section_title
<i>catena</i>-Poly[[diaquabis(2-methoxymethyl-1<i>H</i>-benzimidazole-\k<i>N</i>^3^)cadmium(II)]-\m-terephthalato-\k^2^<i>O</i>:<i>O</i>']
_journal_coeditor_code NG2179
_journal_issue 1
_journal_name_full 'Acta Crystallographica Section E'
_journal_page_first m292
_journal_page_last m293
_journal_paper_doi 10.1107/S1600536806054274
_journal_volume 63
_journal_year 2007
_chemical_formula_iupac 'C26 H28 Cd N4 O8'
_chemical_formula_moiety 'C26 H28 Cd N4 O8'
_chemical_formula_sum 'C26 H28 Cd N4 O8'
_chemical_formula_weight 636.92
_chemical_name_systematic ?
_space_group_IT_number 2
_symmetry_cell_setting triclinic
_symmetry_space_group_name_Hall '-P 1'
_symmetry_space_group_name_H-M 'P -1'
_atom_sites_solution_hydrogens geom
_atom_sites_solution_primary direct
_atom_sites_solution_secondary difmap
_audit_creation_method SHELXL-97
_cell_angle_alpha 94.120(5)
_cell_angle_beta 103.502(5)
_cell_angle_gamma 111.320(5)
_cell_formula_units_Z 1
_cell_length_a 7.622(5)
_cell_length_b 8.714(5)
_cell_length_c 11.082(5)
_cell_measurement_reflns_used 286
_cell_measurement_temperature 293(2)
_cell_measurement_theta_max 28.17
_cell_measurement_theta_min 2.05
_cell_volume 656.7(6)
_computing_cell_refinement 'SAINT (Bruker, 2004)'
_computing_data_collection 'APEX2 (Bruker, 2004)'
_computing_data_reduction SAINT
_computing_molecular_graphics 'SHELXTL-Plus (Sheldrick, 1990)'
_computing_publication_material SHELXL97
_computing_structure_refinement 'SHELXL97 (Sheldrick, 1997)'
_computing_structure_solution 'SHELXS97 (Sheldrick, 1997)'
_diffrn_ambient_temperature 293(2)
_diffrn_measured_fraction_theta_full 0.989
_diffrn_measured_fraction_theta_max 0.905
_diffrn_measurement_device_type 'Bruker SMART APEX2 CCD'
_diffrn_measurement_method '\f and \w'
_diffrn_radiation_monochromator graphite
_diffrn_radiation_source 'fine-focus sealed tube'
_diffrn_radiation_type MoK\a
_diffrn_radiation_wavelength 0.71069
_diffrn_reflns_av_R_equivalents 0.0142
_diffrn_reflns_av_sigmaI/netI 0.0346
_diffrn_reflns_limit_h_max 10
_diffrn_reflns_limit_h_min -10
_diffrn_reflns_limit_k_max 11
_diffrn_reflns_limit_k_min -11
_diffrn_reflns_limit_l_max 10
_diffrn_reflns_limit_l_min -14
_diffrn_reflns_number 4086
_diffrn_reflns_theta_full 25.00
_diffrn_reflns_theta_max 28.28
_diffrn_reflns_theta_min 1.92
_diffrn_standards_decay_% 0
_diffrn_standards_interval_time 10
_exptl_absorpt_coefficient_mu 0.889
_exptl_absorpt_correction_T_max 0.8636
_exptl_absorpt_correction_T_min 0.8285
_exptl_absorpt_correction_type multi-scan
_exptl_absorpt_process_details '(SADABS; Bruker, 2004)'
_exptl_crystal_colour colorless
_exptl_crystal_density_diffrn 1.611
_exptl_crystal_density_method 'not measured'
_exptl_crystal_description block
_exptl_crystal_F_000 324
_exptl_crystal_size_max 0.22
_exptl_crystal_size_mid 0.19
_exptl_crystal_size_min 0.17
_refine_diff_density_max 0.342
_refine_diff_density_min -0.366
_refine_ls_extinction_method none
_refine_ls_goodness_of_fit_ref 1.052
_refine_ls_hydrogen_treatment mixed
_refine_ls_matrix_type full
_refine_ls_number_parameters 186
_refine_ls_number_reflns 2957
_refine_ls_number_restraints 3
_refine_ls_restrained_S_all 1.051
_refine_ls_R_factor_all 0.0296
_refine_ls_R_factor_gt 0.0283
_refine_ls_shift/su_max 0.000
_refine_ls_shift/su_mean 0.000
_refine_ls_structure_factor_coef Fsqd
_refine_ls_weighting_details 'calc w=1/[\s^2^(Fo^2^)+(0.0261P)^2^+0.3405P] where P=(Fo^2^+2Fc^2^)/3'
_refine_ls_weighting_scheme calc
_refine_ls_wR_factor_gt 0.0628
_refine_ls_wR_factor_ref 0.0641
_reflns_number_gt 2888
_reflns_number_total 2957
_reflns_threshold_expression I>2\s(I)
_cod_data_source_file ng2179.cif
_cod_data_source_block I
_cod_depositor_comments
;
The following automatic conversions were performed:
'_symmetry_cell_setting' value 'Triclinic' changed to 'triclinic'
according to '/home/saulius/struct/CIF-dictionaries/cif_core.dic'
dictionary named 'cif_core.dic' version 2.4.1 from 2010-06-29.

Automatic conversion script
Id: cif_fix_enum 1527 2010-12-29 10:47:43Z saulius 

The following automatic conversions were performed:

'_symmetry_cell_setting' value 'Triclinic' changed to 'triclinic'
according to /home/saulius/struct/CIF-dictionaries/cif_core.dic
dictionary named 'cif_core.dic' version 2.4.1 from 2010-06-29.

Automatic conversion script
Id: cif_fix_values 1715 2011-07-08 13:25:40Z adriana 
;
_cod_database_code 2211912
_cod_database_fobs_code 2211912

loop_
_symmetry_equiv_pos_as_xyz
'x, y, z'
'-x, -y, -z'

loop_
_atom_site_type_symbol
_atom_site_label
_atom_site_fract_x
_atom_site_fract_y
_atom_site_fract_z
_atom_site_U_iso_or_equiv
_atom_site_adp_type
_atom_site_calc_flag
_atom_site_refinement_flags
_atom_site_occupancy
Cd Cd1 0.0000 0.0000 0.0000 0.02386(8) Uani d S 1
O O1 0.2081(2) 0.0342(2) 0.19844(14) 0.0325(4) Uani d . 1
O O3W -0.2438(3) 0.0440(2) 0.07786(17) 0.0365(4) Uani d D 1
O O2 0.4052(2) -0.0866(2) 0.15584(15) 0.0324(4) Uani d . 1
N N1 -0.1281(3) -0.2802(2) 0.00180(18) 0.0282(4) Uani d . 1
O O4 -0.2183(4) -0.5525(2) -0.28498(19) 0.0614(6) Uani d . 1
N N2 -0.2735(3) -0.5555(2) -0.05820(19) 0.0328(4) Uani d . 1
H H2 -0.3170 -0.6518 -0.1051 0.039 Uiso calc R 1
C C3 -0.1793(3) -0.4071(3) -0.0889(2) 0.0294(5) Uani d . 1
C C4 -0.2880(3) -0.5250(3) 0.0625(2) 0.0301(5) Uani d . 1
C C5 -0.3743(4) -0.6294(3) 0.1395(3) 0.0384(6) Uani d . 1
H H5 -0.4383 -0.7445 0.1129 0.046 Uiso calc R 1
C C11 0.4231(3) -0.0094(3) 0.3706(2) 0.0267(5) Uani d . 1
C C2 -0.1427(4) -0.3930(3) -0.2150(2) 0.0363(5) Uani d . 1
H H2A -0.2058 -0.3254 -0.2575 0.044 Uiso calc R 1
H H2B -0.0030 -0.3399 -0.2053 0.044 Uiso calc R 1
C C10 0.3390(3) -0.0217(3) 0.2308(2) 0.0252(4) Uani d . 1
C C9 -0.1946(3) -0.3517(3) 0.1003(2) 0.0274(5) Uani d . 1
C C8 -0.1815(4) -0.2778(3) 0.2191(2) 0.0354(5) Uani d . 1
H H8 -0.1183 -0.1627 0.2457 0.042 Uiso calc R 1
C C12 0.3376(4) 0.0370(3) 0.4562(2) 0.0359(6) Uani d . 1
H H12 0.2283 0.0625 0.4275 0.043 Uiso calc R 1
C C6 -0.3608(4) -0.5552(3) 0.2564(3) 0.0422(6) Uani d . 1
H H6 -0.4159 -0.6216 0.3108 0.051 Uiso calc R 1
C C7 -0.2657(4) -0.3816(3) 0.2961(3) 0.0423(6) Uani d . 1
H H7 -0.2594 -0.3353 0.3761 0.051 Uiso calc R 1
C C1 -0.2059(6) -0.5525(4) -0.4080(3) 0.0699(10) Uani d . 1
H H1A -0.2599 -0.6657 -0.4521 0.105 Uiso calc R 1
H H1B -0.0709 -0.4999 -0.4074 0.105 Uiso calc R 1
H H1C -0.2782 -0.4921 -0.4496 0.105 Uiso calc R 1
C C13 0.4132(4) 0.0459(3) 0.5844(2) 0.0364(6) Uani d . 1
H H13 0.3536 0.0767 0.6407 0.044 Uiso calc R 1
H H3B -0.308(4) 0.061(4) 0.0087(18) 0.068(11) Uiso d D 1
H H3A -0.328(3) -0.004(4) 0.117(2) 0.059(10) Uiso d D 1

loop_
_atom_site_aniso_label
_atom_site_aniso_U_11
_atom_site_aniso_U_22
_atom_site_aniso_U_33
_atom_site_aniso_U_12
_atom_site_aniso_U_13
_atom_site_aniso_U_23
Cd1 0.02560(13) 0.02390(12) 0.02063(12) 0.01003(9) 0.00297(8) 0.00485(8)
O1 0.0363(9) 0.0393(9) 0.0221(8) 0.0195(8) 0.0005(7) 0.0054(7)
O3W 0.0340(9) 0.0488(11) 0.0319(10) 0.0200(8) 0.0117(8) 0.0107(8)
O2 0.0404(9) 0.0381(9) 0.0217(8) 0.0186(8) 0.0085(7) 0.0063(7)
N1 0.0312(10) 0.0262(10) 0.0258(10) 0.0110(8) 0.0058(8) 0.0048(8)
O4 0.1039(19) 0.0377(11) 0.0346(11) 0.0143(12) 0.0286(11) 0.0001(9)
N2 0.0394(11) 0.0239(9) 0.0329(11) 0.0107(9) 0.0103(9) 0.0008(8)
C3 0.0309(12) 0.0277(11) 0.0286(12) 0.0125(10) 0.0054(9) 0.0041(9)
C4 0.0335(12) 0.0263(11) 0.0319(12) 0.0148(10) 0.0070(10) 0.0031(9)
C5 0.0451(15) 0.0274(12) 0.0472(15) 0.0150(11) 0.0181(12) 0.0119(11)
C11 0.0310(12) 0.0281(11) 0.0201(10) 0.0134(9) 0.0025(9) 0.0037(8)
C2 0.0426(14) 0.0358(13) 0.0286(12) 0.0130(11) 0.0109(11) 0.0034(10)
C10 0.0275(11) 0.0234(10) 0.0199(10) 0.0070(9) 0.0022(8) 0.0045(8)
C9 0.0278(11) 0.0283(11) 0.0264(11) 0.0121(9) 0.0056(9) 0.0075(9)
C8 0.0464(15) 0.0286(12) 0.0305(13) 0.0140(11) 0.0113(11) 0.0040(10)
C12 0.0387(14) 0.0540(16) 0.0250(12) 0.0317(12) 0.0050(10) 0.0082(11)
C6 0.0526(16) 0.0399(14) 0.0414(15) 0.0186(13) 0.0220(13) 0.0198(12)
C7 0.0582(17) 0.0431(15) 0.0312(13) 0.0224(13) 0.0176(12) 0.0094(11)
C1 0.106(3) 0.059(2) 0.0381(17) 0.021(2) 0.0276(18) -0.0004(15)
C13 0.0445(14) 0.0536(16) 0.0212(11) 0.0310(13) 0.0085(10) 0.0059(10)

loop_
_atom_type_symbol
_atom_type_description
_atom_type_scat_dispersion_real
_atom_type_scat_dispersion_imag
_atom_type_scat_source
C C 0.0033 0.0016 'International Tables Vol C Tables 4.2.6.8 and 6.1.1.4'
H H 0.0000 0.0000 'International Tables Vol C Tables 4.2.6.8 and 6.1.1.4'
N N 0.0061 0.0033 'International Tables Vol C Tables 4.2.6.8 and 6.1.1.4'
O O 0.0106 0.0060 'International Tables Vol C Tables 4.2.6.8 and 6.1.1.4'
Cd Cd -0.8075 1.2024 'International Tables Vol C Tables 4.2.6.8 and 6.1.1.4'

loop_
_geom_angle_atom_site_label_1
_geom_angle_atom_site_label_2
_geom_angle_atom_site_label_3
_geom_angle_site_symmetry_1
_geom_angle_site_symmetry_3
_geom_angle
_geom_angle_publ_flag
N1 Cd1 N1 . 2 180.00(15) ?
N1 Cd1 O1 . . 88.26(6) yes
N1 Cd1 O1 2 . 91.74(6) ?
N1 Cd1 O1 . 2 91.74(6) ?
N1 Cd1 O1 2 2 88.26(6) ?
O1 Cd1 O1 . 2 180.00(5) ?
N1 Cd1 O3W . . 92.80(7) yes
N1 Cd1 O3W 2 . 87.20(7) ?
O1 Cd1 O3W . . 94.20(7) yes
O1 Cd1 O3W 2 . 85.80(7) ?
N1 Cd1 O3W . 2 87.20(7) ?
N1 Cd1 O3W 2 2 92.80(7) ?
O1 Cd1 O3W . 2 85.80(7) ?
O1 Cd1 O3W 2 2 94.20(7) ?
O3W Cd1 O3W . 2 180.00(7) ?
C10 O1 Cd1 . . 128.85(14) ?
Cd1 O3W H3B . . 97(2) ?
Cd1 O3W H3A . . 140(2) ?
H3B O3W H3A . . 107(2) ?
C3 N1 C9 . . 105.10(19) ?
C3 N1 Cd1 . . 129.85(16) ?
C9 N1 Cd1 . . 124.52(14) ?
C2 O4 C1 . . 112.9(2) ?
C3 N2 C4 . . 107.52(19) ?
C3 N2 H2 . . 126.2 ?
C4 N2 H2 . . 126.2 ?
N1 C3 N2 . . 113.1(2) ?
N1 C3 C2 . . 125.0(2) ?
N2 C3 C2 . . 121.9(2) ?
N2 C4 C5 . . 132.6(2) ?
N2 C4 C9 . . 105.3(2) ?
C5 C4 C9 . . 122.1(2) ?
C6 C5 C4 . . 117.0(2) ?
C6 C5 H5 . . 121.5 ?
C4 C5 H5 . . 121.5 ?
C12 C11 C13 . 2_656 118.7(2) ?
C12 C11 C10 . . 120.7(2) ?
C13 C11 C10 2_656 . 120.6(2) ?
O4 C2 C3 . . 108.3(2) ?
O4 C2 H2A . . 110.0 ?
C3 C2 H2A . . 110.0 ?
O4 C2 H2B . . 110.0 ?
C3 C2 H2B . . 110.0 ?
H2A C2 H2B . . 108.4 ?
O1 C10 O2 . . 125.1(2) ?
O1 C10 C11 . . 116.81(19) ?
O2 C10 C11 . . 118.10(19) ?
C8 C9 C4 . . 120.5(2) ?
C8 C9 N1 . . 130.5(2) ?
C4 C9 N1 . . 108.9(2) ?
C7 C8 C9 . . 117.5(2) ?
C7 C8 H8 . . 121.3 ?
C9 C8 H8 . . 121.3 ?
C11 C12 C13 . . 120.6(2) ?
C11 C12 H12 . . 119.7 ?
C13 C12 H12 . . 119.7 ?
C5 C6 C7 . . 121.5(2) ?
C5 C6 H6 . . 119.2 ?
C7 C6 H6 . . 119.2 ?
C8 C7 C6 . . 121.5(2) ?
C8 C7 H7 . . 119.3 ?
C6 C7 H7 . . 119.3 ?
O4 C1 H1A . . 109.5 ?
O4 C1 H1B . . 109.5 ?
H1A C1 H1B . . 109.5 ?
O4 C1 H1C . . 109.5 ?
H1A C1 H1C . . 109.5 ?
H1B C1 H1C . . 109.5 ?
C12 C13 C11 . 2_656 120.7(2) ?
C12 C13 H13 . . 119.7 ?
C11 C13 H13 2_656 . 119.7 ?

loop_
_geom_bond_atom_site_label_1
_geom_bond_atom_site_label_2
_geom_bond_site_symmetry_2
_geom_bond_distance
_geom_bond_publ_flag
Cd1 N1 . 2.280(2) yes
Cd1 N1 2 2.280(2) ?
Cd1 O1 . 2.3183(18) yes
Cd1 O1 2 2.3183(18) ?
Cd1 O3W . 2.359(2) yes
Cd1 O3W 2 2.359(2) ?
O1 C10 . 1.254(3) ?
O3W H3B . 0.862(10) ?
O3W H3A . 0.857(10) ?
O2 C10 . 1.265(3) ?
N1 C3 . 1.315(3) ?
N1 C9 . 1.402(3) ?
O4 C2 . 1.386(3) ?
O4 C1 . 1.389(3) ?
N2 C3 . 1.343(3) ?
N2 C4 . 1.382(3) ?
N2 H2 . 0.8600 ?
C3 C2 . 1.493(3) ?
C4 C5 . 1.388(3) ?
C4 C9 . 1.397(3) ?
C5 C6 . 1.370(4) ?
C5 H5 . 0.9300 ?
C11 C12 . 1.383(3) ?
C11 C13 2_656 1.389(3) ?
C11 C10 . 1.512(3) ?
C2 H2A . 0.9700 ?
C2 H2B . 0.9700 ?
C9 C8 . 1.388(3) ?
C8 C7 . 1.380(3) ?
C8 H8 . 0.9300 ?
C12 C13 . 1.388(3) ?
C12 H12 . 0.9300 ?
C6 C7 . 1.402(4) ?
C6 H6 . 0.9300 ?
C7 H7 . 0.9300 ?
C1 H1A . 0.9600 ?
C1 H1B . 0.9600 ?
C1 H1C . 0.9600 ?
C13 C11 2_656 1.389(3) ?
C13 H13 . 0.9300 ?

loop_
_geom_hbond_atom_site_label_D
_geom_hbond_atom_site_label_H
_geom_hbond_atom_site_label_A
_geom_hbond_site_symmetry_A
_geom_hbond_distance_DH
_geom_hbond_distance_HA
_geom_hbond_distance_DA
_geom_hbond_angle_DHA
N2 H2 O2 2_545 0.86 2.12 2.939(3) 159.4
O3W H3B O2 2 0.862(10) 1.863(12) 2.709(3) 167(3)
O3W H3A O2 1_455 0.857(10) 2.056(16) 2.864(3) 157(3)

loop_
_geom_torsion_atom_site_label_1
_geom_torsion_atom_site_label_2
_geom_torsion_atom_site_label_3
_geom_torsion_atom_site_label_4
_geom_torsion_site_symmetry_1
_geom_torsion_site_symmetry_4
_geom_torsion
N1 Cd1 O1 C10 . . 62.65(19)
N1 Cd1 O1 C10 2 . -117.35(19)
O3W Cd1 O1 C10 . . 155.33(19)
O3W Cd1 O1 C10 2 . -24.67(19)
O1 Cd1 N1 C3 . . -139.2(2)
O1 Cd1 N1 C3 2 . 40.8(2)
O3W Cd1 N1 C3 . . 126.7(2)
O3W Cd1 N1 C3 2 . -53.3(2)
O1 Cd1 N1 C9 . . 50.53(18)
O1 Cd1 N1 C9 2 . -129.47(18)
O3W Cd1 N1 C9 . . -43.59(18)
O3W Cd1 N1 C9 2 . 136.41(18)
C9 N1 C3 N2 . . 0.0(3)
Cd1 N1 C3 N2 . . -171.76(15)
C9 N1 C3 C2 . . 178.9(2)
Cd1 N1 C3 C2 . . 7.2(3)
C4 N2 C3 N1 . . 0.6(3)
C4 N2 C3 C2 . . -178.4(2)
C3 N2 C4 C5 . . 177.9(3)
C3 N2 C4 C9 . . -0.9(3)
N2 C4 C5 C6 . . -179.9(3)
C9 C4 C5 C6 . . -1.2(4)
C1 O4 C2 C3 . . 175.1(3)
N1 C3 C2 O4 . . -179.6(2)
N2 C3 C2 O4 . . -0.8(3)
Cd1 O1 C10 O2 . . 12.5(3)
Cd1 O1 C10 C11 . . -167.71(14)
C12 C11 C10 O1 . . 9.8(3)
C13 C11 C10 O1 2_656 . -170.8(2)
C12 C11 C10 O2 . . -170.4(2)
C13 C11 C10 O2 2_656 . 9.1(3)
N2 C4 C9 C8 . . -179.7(2)
C5 C4 C9 C8 . . 1.3(4)
N2 C4 C9 N1 . . 0.9(3)
C5 C4 C9 N1 . . -178.1(2)
C3 N1 C9 C8 . . -179.9(2)
Cd1 N1 C9 C8 . . -7.6(3)
C3 N1 C9 C4 . . -0.6(3)
Cd1 N1 C9 C4 . . 171.75(15)
C4 C9 C8 C7 . . -0.7(4)
N1 C9 C8 C7 . . 178.6(2)
C13 C11 C12 C13 2_656 . -0.4(4)
C10 C11 C12 C13 . . 179.1(2)
C4 C5 C6 C7 . . 0.6(4)
C9 C8 C7 C6 . . 0.1(4)
C5 C6 C7 C8 . . -0.1(4)
C11 C12 C13 C11 . 2_656 0.4(4)
